data_2217861
loop_
_publ_author_name
'Wang, Shou-Bin'
'Tang, Kun'
'Yang, Bao-Hua'
'Li, Sheng'

_publ_section_title Bis{\m-2,2'-[ethane-1,2-diylbis(nitrilomethylidyne)]diphenolato}bis[(thiocyanato)manganese(III)]
_journal_coeditor_code BI2278
_journal_issue 4
_journal_name_full 'Acta Crystallographica Section E'
_journal_page_first m543
_journal_paper_doi 10.1107/S1600536808003577
_journal_volume 64
_journal_year 2008
_chemical_formula_iupac '[Mn (C16 H14 N2 O2) (N C S)]'
_chemical_formula_moiety 'C17 H14 Mn N3 O2 S'
_chemical_formula_sum 'C17 H14 Mn N3 O2 S'
_chemical_formula_weight 379.31
_chemical_name_systematic
;
Bis{\m-2,2'-[ethane-1,2-
diylbis(nitrilomethylidyne)]diphenolato}bis[(thiocyanato)manganese(III)]
;
_space_group_IT_number 14
_symmetry_cell_setting monoclinic
_symmetry_space_group_name_Hall '-P 2yn'
_symmetry_space_group_name_H-M 'P 1 21/n 1'
_atom_sites_solution_hydrogens geom
_atom_sites_solution_primary direct
_atom_sites_solution_secondary difmap
_audit_creation_method SHELXL-97
_cell_angle_alpha 90.00
_cell_angle_beta 106.8480(10)
_cell_angle_gamma 90.00
_cell_formula_units_Z 4
_cell_length_a 9.0026(10)
_cell_length_b 14.0629(16)
_cell_length_c 14.9884(17)
_cell_measurement_reflns_used 4497
_cell_measurement_temperature 293(2)
_cell_measurement_theta_max 24.36
_cell_measurement_theta_min 2.40
_cell_volume 1816.1(4)
_computing_cell_refinement 'SAINT-Plus (Bruker, 2001)'
_computing_data_collection 'APEX2 (Bruker, 2004)'
_computing_data_reduction 'SAINT-Plus (Bruker, 2001)'
_computing_molecular_graphics 'SHELXTL (Sheldrick, 2008)'
_computing_publication_material 'SHELXTL (Sheldrick, 2008)'
_computing_structure_refinement 'SHELXL97 (Sheldrick, 2008)'
_computing_structure_solution 'SHELXS97 (Sheldrick, 2008)'
_diffrn_ambient_temperature 295(2)
_diffrn_measured_fraction_theta_full 0.998
_diffrn_measured_fraction_theta_max 0.998
_diffrn_measurement_device_type 'Bruker APEXII CCD'
_diffrn_measurement_method '\f and \w'
_diffrn_radiation_monochromator graphite
_diffrn_radiation_source 'fine-focus sealed tube'
_diffrn_radiation_type MoK\a
_diffrn_radiation_wavelength 0.71073
_diffrn_reflns_av_R_equivalents 0.0229
_diffrn_reflns_av_sigmaI/netI 0.0204
_diffrn_reflns_limit_h_max 10
_diffrn_reflns_limit_h_min -10
_diffrn_reflns_limit_k_max 16
_diffrn_reflns_limit_k_min -16
_diffrn_reflns_limit_l_max 17
_diffrn_reflns_limit_l_min -18
_diffrn_reflns_number 13254
_diffrn_reflns_theta_full 25.30
_diffrn_reflns_theta_max 25.30
_diffrn_reflns_theta_min 2.38
_diffrn_standards_number 0
_exptl_absorpt_coefficient_mu 0.855
_exptl_absorpt_correction_T_max 0.8343
_exptl_absorpt_correction_T_min 0.7101
_exptl_absorpt_correction_type multi-scan
_exptl_absorpt_process_details '(SADABS; Bruker, 2001)'
_exptl_crystal_colour pink
_exptl_crystal_density_diffrn 1.387
_exptl_crystal_density_method 'not measured'
_exptl_crystal_description block
_exptl_crystal_F_000 776
_exptl_crystal_size_max 0.43
_exptl_crystal_size_mid 0.28
_exptl_crystal_size_min 0.22
_refine_diff_density_max 1.473
_refine_diff_density_min -0.327
_refine_ls_extinction_method none
_refine_ls_goodness_of_fit_ref 1.003
_refine_ls_hydrogen_treatment constr
_refine_ls_matrix_type full
_refine_ls_number_parameters 193
_refine_ls_number_reflns 3296
_refine_ls_number_restraints 0
_refine_ls_restrained_S_all 1.003
_refine_ls_R_factor_all 0.0808
_refine_ls_R_factor_gt 0.0661
_refine_ls_shift/su_max 0.013
_refine_ls_shift/su_mean 0.003
_refine_ls_structure_factor_coef Fsqd
_refine_ls_weighting_details 'calc w=1/[\s^2^(Fo^2^)+(0.147P)^2^+2.2875P] where P=(Fo^2^+2Fc^2^)/3'
_refine_ls_weighting_scheme calc
_refine_ls_wR_factor_gt 0.2131
_refine_ls_wR_factor_ref 0.2306
_reflns_number_gt 2627
_reflns_number_total 3296
_reflns_threshold_expression I>2\s(I)
_cod_data_source_file bi2278.cif
_cod_data_source_block I
_cod_depositor_comments
;

2017-04-27
Z value and formula fixed to values more according to usual
chemical conventions.                 miguel
;
_cod_original_formula_sum 'C34 H28 Mn2 N6 O4 S2'
_cod_original_formula_weight 758.62
_cod_original_formula_moiety 'C34 H28 Mn2 N6 O4 S2'
_cod_original_formula_units_Z 2
_cod_original_sg_symbol_H-M 'P 21/n'
_cod_database_code 2217861
_cod_database_fobs_code 2217861

loop_
_symmetry_equiv_pos_as_xyz
'x, y, z'
'-x+1/2, y+1/2, -z+1/2'
'-x, -y, -z'
'x-1/2, -y-1/2, z-1/2'

loop_
_atom_site_type_symbol
_atom_site_label
_atom_site_fract_x
_atom_site_fract_y
_atom_site_fract_z
_atom_site_U_iso_or_equiv
_atom_site_adp_type
_atom_site_calc_flag
_atom_site_refinement_flags
_atom_site_occupancy
Mn Mn1 0.64485(8) 0.01038(5) 0.10349(5) 0.0575(3) Uani d . 1
C C1 0.8655(4) 0.1314(2) 0.0466(3) 0.0705(14) Uani d G 1
C C2 0.9625(5) 0.1411(3) -0.0101(3) 0.093(2) Uani d G 1
H H2 0.9766 0.0902 -0.0465 0.112 Uiso calc R 1
C C3 1.0384(5) 0.2267(4) -0.0124(4) 0.124(3) Uani d G 1
H H3 1.1033 0.2332 -0.0503 0.148 Uiso calc R 1
C C4 1.0173(6) 0.3027(3) 0.0420(4) 0.146(4) Uani d G 1
H H4 1.0681 0.3600 0.0404 0.175 Uiso calc R 1
C C5 0.9204(6) 0.2931(3) 0.0987(4) 0.128(3) Uani d G 1
H H5 0.9063 0.3439 0.1351 0.153 Uiso calc R 1
C C6 0.8445(5) 0.2074(3) 0.1010(3) 0.0848(17) Uani d G 1
C C7 0.9436(7) -0.0871(3) 0.2500(4) 0.0640(12) Uani d . 1
C C8 0.7500(9) 0.2027(5) 0.1635(4) 0.098(2) Uani d . 1
H H8 0.7466 0.2568 0.1986 0.117 Uiso calc R 1
C C9 0.5841(12) 0.1325(5) 0.2457(5) 0.117(3) Uani d . 1
H H9A 0.5629 0.1977 0.2592 0.140 Uiso calc R 1
H H9B 0.6451 0.1027 0.3030 0.140 Uiso calc R 1
C C10 0.4299(12) 0.0775(6) 0.2049(7) 0.125(3) Uani d . 1
H H10A 0.3826 0.0616 0.2535 0.150 Uiso calc R 1
H H10B 0.3571 0.1147 0.1574 0.150 Uiso calc R 1
C C11 0.4148(7) -0.0916(5) 0.1681(4) 0.0801(16) Uani d . 1
H H11 0.3420 -0.0952 0.2011 0.096 Uiso calc R 1
C C12 0.4489(4) -0.1778(2) 0.1251(2) 0.0686(13) Uani d G 1
C C13 0.4001(5) -0.2635(3) 0.1534(3) 0.0921(19) Uani d G 1
H H13 0.3496 -0.2641 0.1994 0.110 Uiso calc R 1
C C14 0.4266(6) -0.3482(2) 0.1127(3) 0.106(2) Uani d G 1
H H14 0.3939 -0.4055 0.1316 0.128 Uiso calc R 1
C C15 0.5020(5) -0.34726(18) 0.0439(3) 0.0937(19) Uani d G 1
H H15 0.5197 -0.4040 0.0167 0.112 Uiso calc R 1
C C16 0.5508(4) -0.2616(2) 0.0156(2) 0.0723(14) Uani d G 1
H H16 0.6013 -0.2610 -0.0304 0.087 Uiso calc R 1
C C17 0.5243(4) -0.17685(18) 0.0563(2) 0.0592(11) Uani d G 1
N N1 0.6693(7) 0.1302(3) 0.1756(3) 0.0799(13) Uani d . 1
N N2 0.4777(6) -0.0108(3) 0.1639(3) 0.0737(12) Uani d . 1
N N3 0.8165(6) -0.0691(4) 0.2100(4) 0.0823(13) Uani d . 1
O O1 0.7880(4) 0.0494(3) 0.0418(3) 0.0692(9) Uani d . 1
O O2 0.5682(4) -0.0941(2) 0.0227(2) 0.0574(8) Uani d . 1
S S1 1.11942(18) -0.11754(13) 0.30794(13) 0.0894(5) Uani d . 1

loop_
_atom_site_aniso_label
_atom_site_aniso_U_11
_atom_site_aniso_U_22
_atom_site_aniso_U_33
_atom_site_aniso_U_12
_atom_site_aniso_U_13
_atom_site_aniso_U_23
Mn1 0.0669(5) 0.0504(5) 0.0598(5) 0.0061(3) 0.0259(4) -0.0011(3)
C1 0.057(3) 0.066(3) 0.080(3) -0.005(2) 0.005(2) 0.012(3)
C2 0.061(3) 0.089(4) 0.127(6) -0.007(3) 0.023(3) 0.022(4)
C3 0.076(4) 0.120(7) 0.159(8) -0.037(4) 0.010(4) 0.042(6)
C4 0.117(7) 0.112(7) 0.162(9) -0.061(6) -0.034(6) 0.028(6)
C5 0.133(7) 0.085(5) 0.123(6) -0.041(5) -0.029(5) 0.002(4)
C6 0.091(4) 0.068(3) 0.075(4) -0.012(3) -0.009(3) -0.001(3)
C7 0.080(3) 0.051(3) 0.066(3) 0.006(2) 0.029(3) 0.010(2)
C8 0.130(6) 0.064(4) 0.071(4) 0.009(4) -0.015(4) -0.016(3)
C9 0.190(9) 0.082(5) 0.090(5) 0.030(5) 0.058(5) -0.015(4)
C10 0.169(8) 0.110(6) 0.130(6) 0.039(6) 0.098(6) -0.011(5)
C11 0.079(3) 0.105(5) 0.067(3) 0.013(3) 0.037(3) 0.023(3)
C12 0.061(3) 0.079(3) 0.066(3) 0.000(2) 0.018(2) 0.020(3)
C13 0.090(4) 0.102(5) 0.084(4) -0.019(4) 0.025(3) 0.030(4)
C14 0.111(5) 0.073(4) 0.124(6) -0.021(4) 0.017(5) 0.035(4)
C15 0.090(4) 0.058(3) 0.126(6) 0.000(3) 0.021(4) 0.010(3)
C16 0.070(3) 0.053(3) 0.093(4) 0.003(2) 0.021(3) 0.005(2)
C17 0.055(2) 0.054(2) 0.068(3) 0.001(2) 0.017(2) 0.006(2)
N1 0.114(4) 0.061(3) 0.061(3) 0.016(3) 0.020(2) -0.006(2)
N2 0.085(3) 0.079(3) 0.070(3) 0.015(2) 0.043(2) 0.006(2)
N3 0.085(3) 0.078(3) 0.082(3) 0.016(3) 0.020(3) 0.011(2)
O1 0.069(2) 0.060(2) 0.084(2) -0.0027(16) 0.0313(18) -0.0004(17)
O2 0.0661(19) 0.0491(16) 0.0641(18) 0.0026(14) 0.0302(15) 0.0026(14)
S1 0.0697(9) 0.0979(12) 0.1010(12) 0.0079(8) 0.0256(8) 0.0270(9)

loop_
_atom_type_symbol
_atom_type_description
_atom_type_scat_dispersion_real
_atom_type_scat_dispersion_imag
_atom_type_scat_source
C C 0.0033 0.0016 'International Tables Vol C Tables 4.2.6.8 and 6.1.1.4'
H H 0.0000 0.0000 'International Tables Vol C Tables 4.2.6.8 and 6.1.1.4'
N N 0.0061 0.0033 'International Tables Vol C Tables 4.2.6.8 and 6.1.1.4'
O O 0.0106 0.0060 'International Tables Vol C Tables 4.2.6.8 and 6.1.1.4'
S S 0.1246 0.1234 'International Tables Vol C Tables 4.2.6.8 and 6.1.1.4'
Mn Mn 0.3368 0.7283 'International Tables Vol C Tables 4.2.6.8 and 6.1.1.4'

loop_
_geom_angle_atom_site_label_1
_geom_angle_atom_site_label_2
_geom_angle_atom_site_label_3
_geom_angle_site_symmetry_3
_geom_angle
_geom_angle_publ_flag
O1 Mn1 O2 . 94.95(14) y
O1 Mn1 N1 . 92.1(2) y
O1 Mn1 N2 . 170.90(17) y
O1 Mn1 N3 . 93.94(18) y
O1 Mn1 O2 3_655 88.62(15) y
O2 Mn1 N1 . 165.40(19) y
O2 Mn1 N2 . 89.51(17) y
O2 Mn1 N3 . 96.85(17) y
O2 Mn1 O2 3_655 80.14(14) y
N1 Mn1 N2 . 81.9(2) y
N1 Mn1 N3 . 95.4(2) y
N1 Mn1 O2 3_655 87.29(16) y
N2 Mn1 N3 . 93.4(2) y
N2 Mn1 O2 3_655 84.35(17) y
N3 Mn1 O2 3_655 176.24(17) y
O1 C1 C2 . 117.4(3) ?
O1 C1 C6 . 122.4(3) ?
C2 C1 C6 . 120.0 ?
C3 C2 C1 . 120.0 ?
C3 C2 H2 . 120.0 ?
C1 C2 H2 . 120.0 ?
C2 C3 C4 . 120.0 ?
C2 C3 H3 . 120.0 ?
C4 C3 H3 . 120.0 ?
C5 C4 C3 . 120.0 ?
C5 C4 H4 . 120.0 ?
C3 C4 H4 . 120.0 ?
C4 C5 C6 . 120.0 ?
C4 C5 H5 . 120.0 ?
C6 C5 H5 . 120.0 ?
C5 C6 C1 . 120.0 ?
C5 C6 C8 . 116.3(4) ?
C1 C6 C8 . 123.6(4) ?
N3 C7 S1 . 177.1(5) ?
N1 C8 C6 . 126.1(5) ?
N1 C8 H8 . 117.0 ?
C6 C8 H8 . 117.0 ?
N1 C9 C10 . 107.5(6) ?
N1 C9 H9A . 110.2 ?
C10 C9 H9A . 110.2 ?
N1 C9 H9B . 110.2 ?
C10 C9 H9B . 110.2 ?
H9A C9 H9B . 108.5 ?
N2 C10 C9 . 104.1(6) ?
N2 C10 H10A . 110.9 ?
C9 C10 H10A . 110.9 ?
N2 C10 H10B . 110.9 ?
C9 C10 H10B . 110.9 ?
H10A C10 H10B . 109.0 ?
N2 C11 C12 . 124.6(5) ?
N2 C11 H11 . 117.7 ?
C12 C11 H11 . 117.7 ?
C13 C12 C17 . 120.0 ?
C13 C12 C11 . 117.6(3) ?
C17 C12 C11 . 122.3(3) ?
C12 C13 C14 . 120.0 ?
C12 C13 H13 . 120.0 ?
C14 C13 H13 . 120.0 ?
C13 C14 C15 . 120.0 ?
C13 C14 H14 . 120.0 ?
C15 C14 H14 . 120.0 ?
C14 C15 C16 . 120.0 ?
C14 C15 H15 . 120.0 ?
C16 C15 H15 . 120.0 ?
C17 C16 C15 . 120.0 ?
C17 C16 H16 . 120.0 ?
C15 C16 H16 . 120.0 ?
O2 C17 C16 . 117.5(2) ?
O2 C17 C12 . 122.4(2) ?
C16 C17 C12 . 120.0 ?
C8 N1 C9 . 120.8(6) ?
C8 N1 Mn1 . 124.9(4) ?
C9 N1 Mn1 . 114.2(4) ?
C11 N2 C10 . 122.0(6) ?
C11 N2 Mn1 . 124.0(4) ?
C10 N2 Mn1 . 114.0(5) ?
C7 N3 Mn1 . 151.3(5) ?
C1 O1 Mn1 . 130.4(3) ?
C17 O2 Mn1 . 120.8(2) ?

loop_
_geom_bond_atom_site_label_1
_geom_bond_atom_site_label_2
_geom_bond_site_symmetry_2
_geom_bond_distance
_geom_bond_publ_flag
Mn1 O1 . 1.874(3) y
Mn1 O2 . 1.902(3) y
Mn1 N1 . 1.979(4) y
Mn1 N2 . 1.990(5) y
Mn1 N3 . 2.181(5) y
Mn1 O2 3_655 2.557(3) y
C1 O1 . 1.339(4) ?
C1 C2 . 1.390 ?
C1 C6 . 1.390 ?
C2 C3 . 1.390 ?
C2 H2 . 0.930 ?
C3 C4 . 1.390 ?
C3 H3 . 0.930 ?
C4 C5 . 1.390 ?
C4 H4 . 0.930 ?
C5 C6 . 1.390 ?
C5 H5 . 0.930 ?
C6 C8 . 1.439(9) ?
C7 N3 . 1.155(7) ?
C7 S1 . 1.627(6) ?
C8 N1 . 1.295(9) ?
C8 H8 . 0.930 ?
C9 N1 . 1.469(9) ?
C9 C10 . 1.552(13) ?
C9 H9A . 0.970 ?
C9 H9B . 0.970 ?
C10 N2 . 1.503(8) ?
C10 H10A . 0.970 ?
C10 H10B . 0.970 ?
C11 N2 . 1.280(8) ?
C11 C12 . 1.447(7) ?
C11 H11 . 0.930 ?
C12 C13 . 1.390 ?
C12 C17 . 1.390 ?
C13 C14 . 1.390 ?
C13 H13 . 0.930 ?
C14 C15 . 1.390 ?
C14 H14 . 0.930 ?
C15 C16 . 1.390 ?
C15 H15 . 0.930 ?
C16 C17 . 1.390 ?
C16 H16 . 0.930 ?
C17 O2 . 1.371(4) ?
